data_7054740
loop_
_publ_author_name
'Kole\<sa-Dobravc, Tanja'
'Meden, Anton'
'Perdih, Franc'

_publ_section_title
;
 Influence of noncovalent interactions on the structures of metal--organic
 hybrids based on a [VO2(2,6-pydc)]&#x2212;tecton with cations of
 imidazole, pyridine and its derivatives
;
_journal_issue 6
_journal_name_full 'New J. Chem.'
_journal_page_first 4265
_journal_paper_doi 10.1039/C5NJ00164A
_journal_volume 39
_journal_year 2015
_chemical_formula_moiety 'C7 H3 N O6 V, C5 H6 N'
_chemical_formula_sum 'C12 H9 N2 O6 V'
_chemical_formula_weight 328.15
_chemical_name_systematic
;
 ?
;
_space_group_IT_number 2
_symmetry_cell_setting triclinic
_symmetry_space_group_name_Hall '-P 1'
_symmetry_space_group_name_H-M 'P -1'
_atom_sites_solution_hydrogens geom
_atom_sites_solution_primary direct
_atom_sites_solution_secondary difmap
_audit_creation_method SHELXL-97
_cell_angle_alpha 88.379(3)
_cell_angle_beta 89.985(2)
_cell_angle_gamma 74.931(3)
_cell_formula_units_Z 4
_cell_length_a 7.9144(3)
_cell_length_b 12.5749(7)
_cell_length_c 13.4045(6)
_cell_measurement_reflns_used 5752
_cell_measurement_temperature 293(2)
_cell_measurement_theta_max 27.48
_cell_measurement_theta_min 0.41
_cell_volume 1287.63(11)
_computing_cell_refinement 'DENZO-SMN (Otwinowski & Minor, 1997)'
_computing_data_collection 'KappaCCD Reference Manual (Nonius, 1998)'
_computing_data_reduction 'DENZO-SMN (Otwinowski & Minor, 1997)'
_computing_molecular_graphics 'ORTEP-3 for Windows version 2.02 (Farrugia, 2008)'
_computing_publication_material 'WinGX publication routines (Farrugia, 1999)'
_computing_structure_refinement 'SHELXL-97 (Sheldrick, 2008)'
_computing_structure_solution 'SIR97 (Altomare et al., 1999)'
_diffrn_ambient_temperature 293(2)
_diffrn_detector_area_resol_mean 0.055
_diffrn_measured_fraction_theta_full 0.992
_diffrn_measured_fraction_theta_max 0.992
_diffrn_measurement_device_type
;
Nonius KappaCCD area-detector diffractometer
;
_diffrn_measurement_method '\w scans'
_diffrn_radiation_monochromator graphite
_diffrn_radiation_source 'fine-focus sealed tube'
_diffrn_radiation_type MoK\a
_diffrn_radiation_wavelength 0.71073
_diffrn_reflns_av_R_equivalents 0.0598
_diffrn_reflns_av_sigmaI/netI 0.0956
_diffrn_reflns_limit_h_max 10
_diffrn_reflns_limit_h_min -10
_diffrn_reflns_limit_k_max 16
_diffrn_reflns_limit_k_min -16
_diffrn_reflns_limit_l_max 16
_diffrn_reflns_limit_l_min -17
_diffrn_reflns_number 10594
_diffrn_reflns_theta_full 27.55
_diffrn_reflns_theta_max 27.55
_diffrn_reflns_theta_min 1.52
_exptl_absorpt_coefficient_mu 0.801
_exptl_absorpt_correction_T_max 0.9387
_exptl_absorpt_correction_T_min 0.9030
_exptl_absorpt_correction_type multi-scan
_exptl_absorpt_process_details 'SCALEPACK (Otwinowski & Minor, 1997)'
_exptl_crystal_colour colorless
_exptl_crystal_density_diffrn 1.693
_exptl_crystal_density_method 'not measured'
_exptl_crystal_description prism
_exptl_crystal_F_000 664
_exptl_crystal_size_max 0.13
_exptl_crystal_size_mid 0.08
_exptl_crystal_size_min 0.08
_refine_diff_density_max 0.242
_refine_diff_density_min -0.400
_refine_diff_density_rms 0.069
_refine_ls_extinction_method none
_refine_ls_goodness_of_fit_ref 0.964
_refine_ls_hydrogen_treatment constr
_refine_ls_matrix_type full
_refine_ls_number_parameters 379
_refine_ls_number_reflns 5902
_refine_ls_number_restraints 0
_refine_ls_restrained_S_all 0.964
_refine_ls_R_factor_all 0.1365
_refine_ls_R_factor_gt 0.0532
_refine_ls_shift/su_max 0.000
_refine_ls_shift/su_mean 0.000
_refine_ls_structure_factor_coef Fsqd
_refine_ls_weighting_details 'calc w=1/[\s^2^(Fo^2^)+(0.0681P)^2^+0.0000P] where P=(Fo^2^+2Fc^2^)/3'
_refine_ls_weighting_scheme calc
_refine_ls_wR_factor_gt 0.1162
_refine_ls_wR_factor_ref 0.1504
_reflns_number_gt 2948
_reflns_number_total 5902
_reflns_threshold_expression >2\s(I)
_cod_data_source_file c5nj00164a3.cif
_cod_data_source_block 1
_cod_depositor_comments 'Adding full bibliography for 7054735--7054745.cif.'
_cod_original_cell_volume 1287.63(10)
_cod_original_sg_symbol_H-M P-1
_cod_database_code 7054740

loop_
_symmetry_equiv_pos_as_xyz
'x, y, z'
'-x, -y, -z'

loop_
_atom_site_label
_atom_site_type_symbol
_atom_site_fract_x
_atom_site_fract_y
_atom_site_fract_z
_atom_site_U_iso_or_equiv
_atom_site_adp_type
_atom_site_occupancy
_atom_site_symmetry_multiplicity
_atom_site_calc_flag
_atom_site_refinement_flags
V1 V -0.06608(9) 0.76965(6) 0.39457(5) 0.0500(2) Uani 1 1 d .
V2 V 0.27313(8) 0.77448(6) 0.11008(5) 0.0474(2) Uani 1 1 d .
N1 N 0.1152(4) 0.8641(3) 0.3957(2) 0.0401(7) Uani 1 1 d .
N2 N 0.0113(4) 0.8648(2) 0.1067(2) 0.0399(7) Uani 1 1 d .
N3 N 0.2377(6) 0.4248(4) 0.1703(3) 0.0923(14) Uani 1 1 d .
H3N H 0.1825 0.4612 0.1197 0.139 Uiso 1 1 calc R
N4 N 0.6815(6) 0.5421(4) 0.2616(4) 0.0875(14) Uani 1 1 d .
H4N H 0.6199 0.6083 0.2701 0.131 Uiso 1 1 calc R
O1 O -0.2046(3) 0.9248(2) 0.3703(2) 0.0566(7) Uani 1 1 d .
O2 O -0.2159(4) 1.1051(3) 0.3587(2) 0.0728(9) Uani 1 1 d .
O3 O 0.1656(4) 0.6631(2) 0.4228(2) 0.0591(7) Uani 1 1 d .
O4 O 0.4546(4) 0.6311(3) 0.4437(2) 0.0758(9) Uani 1 1 d .
O5 O -0.1688(4) 0.7394(3) 0.4906(2) 0.0733(9) Uani 1 1 d .
O6 O -0.1171(5) 0.7142(3) 0.2967(2) 0.0799(10) Uani 1 1 d .
O7 O 0.1366(4) 0.6662(2) 0.0822(2) 0.0607(8) Uani 1 1 d .
O8 O -0.1215(5) 0.6307(3) 0.0556(3) 0.0839(11) Uani 1 1 d .
O9 O 0.2765(3) 0.9290(2) 0.1322(2) 0.0533(7) Uani 1 1 d .
O10 O 0.1342(4) 1.1075(3) 0.1406(2) 0.0657(8) Uani 1 1 d .
O11 O 0.3760(4) 0.7157(3) 0.2097(2) 0.0718(9) Uani 1 1 d .
O12 O 0.3993(4) 0.7502(3) 0.0152(2) 0.0679(9) Uani 1 1 d .
C1 C -0.1379(5) 1.0075(4) 0.3691(3) 0.0520(10) Uani 1 1 d .
C2 C 0.0595(5) 0.9737(3) 0.3809(3) 0.0441(9) Uani 1 1 d .
C3 C 0.1772(6) 1.0378(3) 0.3783(3) 0.0540(10) Uani 1 1 d .
H3 H 0.1398 1.1138 0.3678 0.065 Uiso 1 1 calc R
C4 C 0.3520(6) 0.9853(4) 0.3917(3) 0.0587(11) Uani 1 1 d .
H4 H 0.4339 1.0266 0.3898 0.070 Uiso 1 1 calc R
C5 C 0.4073(5) 0.8741(4) 0.4077(3) 0.0546(11) Uani 1 1 d .
H5 H 0.5255 0.8393 0.4167 0.066 Uiso 1 1 calc R
C6 C 0.2839(5) 0.8146(3) 0.4102(3) 0.0428(9) Uani 1 1 d .
C7 C 0.3107(6) 0.6937(4) 0.4264(3) 0.0532(10) Uani 1 1 d .
C8 C -0.0345(6) 0.6935(4) 0.0757(3) 0.0572(11) Uani 1 1 d .
C9 C -0.1124(5) 0.8136(3) 0.0922(3) 0.0476(9) Uani 1 1 d .
C10 C -0.2877(5) 0.8702(4) 0.0943(3) 0.0606(12) Uani 1 1 d .
H10 H -0.3747 0.8340 0.0846 0.073 Uiso 1 1 calc R
C11 C -0.3294(6) 0.9804(4) 0.1108(3) 0.0619(12) Uani 1 1 d .
H11 H -0.4463 1.0198 0.1136 0.074 Uiso 1 1 calc R
C12 C -0.1984(5) 1.0346(4) 0.1235(3) 0.0549(11) Uani 1 1 d .
H12 H -0.2259 1.1101 0.1331 0.066 Uiso 1 1 calc R
C13 C -0.0280(5) 0.9734(3) 0.1214(3) 0.0434(9) Uani 1 1 d .
C14 C 0.1377(5) 1.0107(4) 0.1334(3) 0.0472(10) Uani 1 1 d .
C15 C 0.2469(7) 0.4760(4) 0.2577(5) 0.0819(16) Uani 1 1 d .
H15 H 0.1920 0.5505 0.2632 0.098 Uiso 1 1 calc R
C16 C 0.3330(8) 0.4202(5) 0.3337(4) 0.0760(15) Uani 1 1 d .
H16 H 0.3407 0.4560 0.3926 0.091 Uiso 1 1 calc R
C17 C 0.4098(7) 0.3133(5) 0.3284(4) 0.0799(15) Uani 1 1 d .
H17 H 0.4691 0.2741 0.3834 0.096 Uiso 1 1 calc R
C18 C 0.4007(8) 0.2627(4) 0.2425(5) 0.0880(17) Uani 1 1 d .
H18 H 0.4555 0.1880 0.2383 0.106 Uiso 1 1 calc R
C19 C 0.3162(8) 0.3161(5) 0.1642(4) 0.0812(16) Uani 1 1 d .
H19 H 0.3106 0.2797 0.1054 0.097 Uiso 1 1 calc R
C20 C 0.7702(8) 0.4886(6) 0.3361(5) 0.0917(19) Uani 1 1 d .
H20 H 0.7704 0.5229 0.3967 0.110 Uiso 1 1 calc R
C21 C 0.8633(7) 0.3827(5) 0.3264(4) 0.0902(17) Uani 1 1 d .
H21 H 0.9260 0.3430 0.3801 0.108 Uiso 1 1 calc R
C22 C 0.8628(8) 0.3364(4) 0.2374(6) 0.0923(18) Uani 1 1 d .
H22 H 0.9260 0.2639 0.2284 0.111 Uiso 1 1 calc R
C23 C 0.7689(8) 0.3967(6) 0.1609(4) 0.0933(19) Uani 1 1 d .
H23 H 0.7659 0.3660 0.0988 0.112 Uiso 1 1 calc R
C24 C 0.6809(7) 0.5012(6) 0.1761(5) 0.0837(16) Uani 1 1 d .
H24 H 0.6189 0.5441 0.1237 0.100 Uiso 1 1 calc R

loop_
_atom_site_aniso_label
_atom_site_aniso_U_11
_atom_site_aniso_U_22
_atom_site_aniso_U_33
_atom_site_aniso_U_23
_atom_site_aniso_U_13
_atom_site_aniso_U_12
V1 0.0462(4) 0.0619(5) 0.0456(4) -0.0008(3) -0.0037(3) -0.0208(3)
V2 0.0401(4) 0.0538(4) 0.0433(4) -0.0026(3) -0.0044(3) -0.0033(3)
N1 0.0378(17) 0.0466(19) 0.0348(15) -0.0036(14) -0.0035(13) -0.0087(15)
N2 0.0391(17) 0.0428(19) 0.0373(16) 0.0009(13) -0.0022(13) -0.0101(14)
N3 0.093(4) 0.104(4) 0.081(3) 0.024(3) -0.015(3) -0.031(3)
N4 0.081(3) 0.054(3) 0.119(4) -0.012(3) -0.001(3) -0.001(2)
O1 0.0362(15) 0.069(2) 0.0610(18) 0.0029(15) -0.0058(13) -0.0068(14)
O2 0.068(2) 0.064(2) 0.069(2) 0.0033(16) 0.0004(16) 0.0138(17)
O3 0.0592(19) 0.0492(17) 0.0678(18) -0.0002(14) 0.0052(15) -0.0124(15)
O4 0.056(2) 0.069(2) 0.087(2) 0.0035(18) -0.0034(17) 0.0116(17)
O5 0.059(2) 0.100(3) 0.0626(19) 0.0182(17) 0.0080(15) -0.0270(18)
O6 0.108(3) 0.085(2) 0.0594(19) -0.0032(17) -0.0258(18) -0.046(2)
O7 0.064(2) 0.0482(17) 0.0678(19) -0.0075(14) -0.0003(15) -0.0092(15)
O8 0.091(3) 0.078(2) 0.098(3) -0.023(2) 0.010(2) -0.047(2)
O9 0.0403(15) 0.0599(18) 0.0610(17) -0.0068(14) -0.0043(13) -0.0150(14)
O10 0.080(2) 0.0533(19) 0.0690(19) -0.0070(15) 0.0044(16) -0.0272(16)
O11 0.075(2) 0.067(2) 0.0581(18) -0.0019(15) -0.0201(16) 0.0086(17)
O12 0.0533(18) 0.087(2) 0.0624(18) -0.0195(16) 0.0153(14) -0.0136(16)
C1 0.048(2) 0.063(3) 0.039(2) 0.000(2) -0.0036(18) -0.003(2)
C2 0.043(2) 0.053(3) 0.0362(19) -0.0034(17) -0.0005(16) -0.0112(19)
C3 0.068(3) 0.044(2) 0.050(2) -0.0032(19) 0.001(2) -0.015(2)
C4 0.057(3) 0.069(3) 0.058(3) -0.006(2) -0.001(2) -0.030(2)
C5 0.031(2) 0.074(3) 0.058(2) -0.003(2) 0.0016(18) -0.013(2)
C6 0.037(2) 0.052(2) 0.0364(19) -0.0042(17) -0.0009(16) -0.0056(18)
C7 0.053(3) 0.056(3) 0.045(2) -0.0019(19) 0.0025(19) -0.003(2)
C8 0.068(3) 0.060(3) 0.048(2) -0.006(2) 0.004(2) -0.025(2)
C9 0.047(2) 0.060(3) 0.039(2) 0.0007(18) -0.0019(17) -0.020(2)
C10 0.042(2) 0.086(4) 0.057(3) -0.003(2) -0.001(2) -0.022(2)
C11 0.040(2) 0.080(3) 0.057(3) 0.001(2) 0.000(2) -0.001(2)
C12 0.054(3) 0.057(3) 0.047(2) 0.0024(19) 0.0019(19) -0.003(2)
C13 0.044(2) 0.048(2) 0.0359(19) 0.0037(17) -0.0017(16) -0.0088(18)
C14 0.053(2) 0.053(3) 0.037(2) -0.0046(19) 0.0021(18) -0.016(2)
C15 0.091(4) 0.047(3) 0.107(4) -0.014(3) 0.013(3) -0.017(3)
C16 0.106(4) 0.080(4) 0.050(3) -0.021(3) 0.009(3) -0.036(3)
C17 0.074(4) 0.104(5) 0.065(3) 0.032(3) -0.012(3) -0.031(3)
C18 0.086(4) 0.058(3) 0.113(5) -0.005(3) 0.009(4) -0.006(3)
C19 0.092(4) 0.086(4) 0.068(3) -0.029(3) 0.005(3) -0.024(3)
C20 0.076(4) 0.121(5) 0.077(4) -0.048(4) 0.014(3) -0.020(4)
C21 0.079(4) 0.104(5) 0.073(4) 0.027(3) 0.001(3) 0.000(4)
C22 0.086(4) 0.051(3) 0.131(6) -0.013(4) 0.025(4) 0.000(3)
C23 0.092(4) 0.129(6) 0.065(3) -0.040(4) 0.013(3) -0.034(4)
C24 0.069(4) 0.104(5) 0.073(4) 0.032(3) 0.002(3) -0.015(3)

loop_
_atom_type_symbol
_atom_type_description
_atom_type_scat_dispersion_real
_atom_type_scat_dispersion_imag
_atom_type_scat_source
C C 0.0033 0.0016 'International Tables Vol C Tables 4.2.6.8 and 6.1.1.4'
H H 0.0000 0.0000 'International Tables Vol C Tables 4.2.6.8 and 6.1.1.4'
N N 0.0061 0.0033 'International Tables Vol C Tables 4.2.6.8 and 6.1.1.4'
O O 0.0106 0.0060 'International Tables Vol C Tables 4.2.6.8 and 6.1.1.4'
V V 0.3005 0.5294 'International Tables Vol C Tables 4.2.6.8 and 6.1.1.4'

loop_
_geom_angle_atom_site_label_1
_geom_angle_atom_site_label_2
_geom_angle_atom_site_label_3
_geom_angle
O6 V1 O5 110.85(18)
O6 V1 O1 100.15(15)
O5 V1 O1 98.98(15)
O6 V1 O3 98.13(16)
O5 V1 O3 97.92(15)
O1 V1 O3 148.71(12)
O6 V1 N1 123.73(15)
O5 V1 N1 125.40(14)
O1 V1 N1 74.38(12)
O3 V1 N1 74.36(12)
O12 V2 O11 110.30(17)
O12 V2 O9 99.29(15)
O11 V2 O9 99.78(14)
O12 V2 O7 97.25(14)
O11 V2 O7 98.90(15)
O9 V2 O7 148.89(12)
O12 V2 N2 125.37(14)
O11 V2 N2 124.31(14)
O9 V2 N2 74.49(11)
O7 V2 N2 74.45(12)
C6 N1 C2 121.1(3)
C6 N1 V1 119.5(3)
C2 N1 V1 119.4(2)
C9 N2 C13 121.3(3)
C9 N2 V2 119.5(3)
C13 N2 V2 119.2(2)
C19 N3 C15 119.2(5)
C19 N3 H3N 120.4
C15 N3 H3N 120.4
C24 N4 C20 122.9(5)
C24 N4 H4N 118.5
C20 N4 H4N 118.5
C1 O1 V1 123.6(3)
C7 O3 V1 122.4(3)
C8 O7 V2 122.8(3)
C14 O9 V2 123.9(2)
O2 C1 O1 127.1(4)
O2 C1 C2 120.2(4)
O1 C1 C2 112.7(4)
N1 C2 C3 120.6(4)
N1 C2 C1 109.7(3)
C3 C2 C1 129.7(4)
C4 C3 C2 117.7(4)
C4 C3 H3 121.2
C2 C3 H3 121.2
C5 C4 C3 121.4(4)
C5 C4 H4 119.3
C3 C4 H4 119.3
C4 C5 C6 118.3(4)
C4 C5 H5 120.8
C6 C5 H5 120.8
N1 C6 C5 120.9(4)
N1 C6 C7 110.6(3)
C5 C6 C7 128.5(4)
O4 C7 O3 124.3(4)
O4 C7 C6 122.6(4)
O3 C7 C6 113.1(4)
O8 C8 O7 124.6(4)
O8 C8 C9 123.0(4)
O7 C8 C9 112.3(3)
N2 C9 C10 121.0(4)
N2 C9 C8 110.9(3)
C10 C9 C8 128.2(4)
C11 C10 C9 118.3(4)
C11 C10 H10 120.9
C9 C10 H10 120.9
C10 C11 C12 120.6(4)
C10 C11 H11 119.7
C12 C11 H11 119.7
C13 C12 C11 118.0(4)
C13 C12 H12 121.0
C11 C12 H12 121.0
N2 C13 C12 120.9(4)
N2 C13 C14 110.2(3)
C12 C13 C14 128.9(4)
O10 C14 O9 126.2(4)
O10 C14 C13 121.7(4)
O9 C14 C13 112.1(3)
C16 C15 N3 119.9(5)
C16 C15 H15 120.1
N3 C15 H15 120.1
C15 C16 C17 121.2(5)
C15 C16 H16 119.4
C17 C16 H16 119.4
C16 C17 C18 119.0(5)
C16 C17 H17 120.5
C18 C17 H17 120.5
C19 C18 C17 121.6(5)
C19 C18 H18 119.2
C17 C18 H18 119.2
C18 C19 N3 119.1(5)
C18 C19 H19 120.5
N3 C19 H19 120.5
N4 C20 C21 120.1(5)
N4 C20 H20 119.9
C21 C20 H20 119.9
C22 C21 C20 118.4(5)
C22 C21 H21 120.8
C20 C21 H21 120.8
C21 C22 C23 119.1(5)
C21 C22 H22 120.4
C23 C22 H22 120.4
C24 C23 C22 119.0(5)
C24 C23 H23 120.5
C22 C23 H23 120.5
N4 C24 C23 120.4(5)
N4 C24 H24 119.8
C23 C24 H24 119.8

loop_
_geom_bond_atom_site_label_1
_geom_bond_atom_site_label_2
_geom_bond_distance
V1 O6 1.603(3)
V1 O5 1.612(3)
V1 O1 1.992(3)
V1 O3 1.999(3)
V1 N1 2.087(3)
V2 O12 1.603(3)
V2 O11 1.619(3)
V2 O9 1.981(3)
V2 O7 1.989(3)
V2 N2 2.088(3)
N1 C6 1.330(4)
N1 C2 1.343(5)
N2 C9 1.321(5)
N2 C13 1.340(4)
N3 C19 1.350(7)
N3 C15 1.364(7)
N3 H3N 0.8600
N4 C24 1.270(7)
N4 C20 1.288(7)
N4 H4N 0.8600
O1 C1 1.282(5)
O2 C1 1.226(5)
O3 C7 1.303(5)
O4 C7 1.222(5)
O7 C8 1.310(5)
O8 C8 1.210(5)
O9 C14 1.294(5)
O10 C14 1.217(5)
C1 C2 1.516(5)
C2 C3 1.380(6)
C3 C4 1.379(6)
C3 H3 0.9300
C4 C5 1.362(6)
C4 H4 0.9300
C5 C6 1.376(5)
C5 H5 0.9300
C6 C7 1.490(6)
C8 C9 1.499(6)
C9 C10 1.386(6)
C10 C11 1.363(6)
C10 H10 0.9300
C11 C12 1.394(6)
C11 H11 0.9300
C12 C13 1.369(5)
C12 H12 0.9300
C13 C14 1.513(5)
C15 C16 1.306(7)
C15 H15 0.9300
C16 C17 1.328(7)
C16 H16 0.9300
C17 C18 1.343(7)
C17 H17 0.9300
C18 C19 1.314(7)
C18 H18 0.9300
C19 H19 0.9300
C20 C21 1.354(8)
C20 H20 0.9300
C21 C22 1.342(8)
C21 H21 0.9300
C22 C23 1.358(8)
C22 H22 0.9300
C23 C24 1.338(8)
C23 H23 0.9300
C24 H24 0.9300

loop_
_geom_hbond_atom_site_label_D
_geom_hbond_atom_site_label_H
_geom_hbond_atom_site_label_A
_geom_hbond_distance_DH
_geom_hbond_distance_HA
_geom_hbond_distance_DA
_geom_hbond_angle_DHA
N3 H3N O7 0.86 2.54 3.129(6) 126.1
N4 H4N O11 0.86 2.19 2.876(6) 136.7

loop_
_geom_torsion_atom_site_label_1
_geom_torsion_atom_site_label_2
_geom_torsion_atom_site_label_3
_geom_torsion_atom_site_label_4
_geom_torsion
O6 V1 N1 C6 -87.6(3)
O5 V1 N1 C6 90.5(3)
O1 V1 N1 C6 -179.5(3)
O3 V1 N1 C6 1.8(2)
O6 V1 N1 C2 91.8(3)
O5 V1 N1 C2 -90.1(3)
O1 V1 N1 C2 -0.1(2)
O3 V1 N1 C2 -178.8(3)
O12 V2 N2 C9 89.8(3)
O11 V2 N2 C9 -88.3(3)
O9 V2 N2 C9 -179.7(3)
O7 V2 N2 C9 2.0(3)
O12 V2 N2 C13 -91.6(3)
O11 V2 N2 C13 90.2(3)
O9 V2 N2 C13 -1.1(2)
O7 V2 N2 C13 -179.5(3)
O6 V1 O1 C1 -124.8(3)
O5 V1 O1 C1 122.0(3)
O3 V1 O1 C1 0.0(4)
N1 V1 O1 C1 -2.4(3)
O6 V1 O3 C7 121.0(3)
O5 V1 O3 C7 -126.5(3)
O1 V1 O3 C7 -4.3(4)
N1 V1 O3 C7 -1.8(3)
O12 V2 O7 C8 -125.5(3)
O11 V2 O7 C8 122.5(3)
O9 V2 O7 C8 -3.8(5)
N2 V2 O7 C8 -0.7(3)
O12 V2 O9 C14 123.0(3)
O11 V2 O9 C14 -124.3(3)
O7 V2 O9 C14 1.8(4)
N2 V2 O9 C14 -1.2(3)
V1 O1 C1 O2 -176.8(3)
V1 O1 C1 C2 4.1(4)
C6 N1 C2 C3 1.4(5)
V1 N1 C2 C3 -178.0(3)
C6 N1 C2 C1 -178.6(3)
V1 N1 C2 C1 2.0(4)
O2 C1 C2 N1 177.2(3)
O1 C1 C2 N1 -3.7(4)
O2 C1 C2 C3 -2.8(6)
O1 C1 C2 C3 176.4(4)
N1 C2 C3 C4 -0.2(5)
C1 C2 C3 C4 179.7(4)
C2 C3 C4 C5 -0.4(6)
C3 C4 C5 C6 0.0(6)
C2 N1 C6 C5 -1.8(5)
V1 N1 C6 C5 177.6(3)
C2 N1 C6 C7 179.1(3)
V1 N1 C6 C7 -1.5(4)
C4 C5 C6 N1 1.1(6)
C4 C5 C6 C7 -179.9(4)
V1 O3 C7 O4 179.8(3)
V1 O3 C7 C6 1.6(4)
N1 C6 C7 O4 -178.2(3)
C5 C6 C7 O4 2.8(6)
N1 C6 C7 O3 0.0(4)
C5 C6 C7 O3 -179.0(4)
V2 O7 C8 O8 177.5(3)
V2 O7 C8 C9 -0.4(5)
C13 N2 C9 C10 -1.6(5)
V2 N2 C9 C10 176.9(3)
C13 N2 C9 C8 178.8(3)
V2 N2 C9 C8 -2.6(4)
O8 C8 C9 N2 -176.0(4)
O7 C8 C9 N2 1.9(5)
O8 C8 C9 C10 4.5(7)
O7 C8 C9 C10 -177.6(4)
N2 C9 C10 C11 0.5(6)
C8 C9 C10 C11 180.0(4)
C9 C10 C11 C12 1.1(6)
C10 C11 C12 C13 -1.6(6)
C9 N2 C13 C12 1.0(5)
V2 N2 C13 C12 -177.5(3)
C9 N2 C13 C14 -178.7(3)
V2 N2 C13 C14 2.8(4)
C11 C12 C13 N2 0.6(5)
C11 C12 C13 C14 -179.8(4)
V2 O9 C14 O10 -175.2(3)
V2 O9 C14 C13 3.0(4)
N2 C13 C14 O10 174.8(3)
C12 C13 C14 O10 -4.9(6)
N2 C13 C14 O9 -3.5(4)
C12 C13 C14 O9 176.8(4)
C19 N3 C15 C16 0.9(8)
N3 C15 C16 C17 -1.3(9)
C15 C16 C17 C18 1.2(9)
C16 C17 C18 C19 -0.7(9)
C17 C18 C19 N3 0.4(9)
C15 N3 C19 C18 -0.5(8)
C24 N4 C20 C21 -2.5(9)
N4 C20 C21 C22 1.2(9)
C20 C21 C22 C23 -0.3(9)
C21 C22 C23 C24 0.7(9)
C20 N4 C24 C23 2.9(9)
C22 C23 C24 N4 -1.9(9)
